data_7032265
loop_
_publ_author_name
'Iwashita, Satoshi'
'Saito, Yoshiaki'
'Ohtsu, Hideki'
'Tsuge, Kiyoshi'

_publ_section_title
;
 Synthesis, structures and stability of amido gold(iii) complexes with
 2,2':6',2''-terpyridine.
;
_journal_issue 42
_journal_name_full 'Dalton transactions (Cambridge, England : 2003)'
_journal_page_first 15719
_journal_page_last 15722
_journal_paper_doi 10.1039/c4dt02279c
_journal_volume 43
_journal_year 2014
_chemical_formula_moiety 'C21 H17.50 Au Cl2 N7.50 O8'
_chemical_formula_sum 'C21 H17.5 Au Cl2 N7.5 O8'
_chemical_formula_weight 770.79
_chemical_name_common Autrpy-NHpym
_space_group_IT_number 2
_symmetry_cell_setting triclinic
_symmetry_Int_Tables_number 2
_symmetry_space_group_name_Hall '-P 1'
_symmetry_space_group_name_H-M 'P -1'
_atom_sites_solution_hydrogens geom
_atom_sites_solution_primary direct
_atom_sites_solution_secondary difmap
_cell_angle_alpha 103.9027(13)
_cell_angle_beta 93.7274(14)
_cell_angle_gamma 90.9481(14)
_cell_formula_units_Z 2
_cell_length_a 8.13140(18)
_cell_length_b 11.2285(3)
_cell_length_c 13.7736(3)
_cell_measurement_reflns_used 10331
_cell_measurement_temperature 173
_cell_measurement_theta_max 68.26
_cell_measurement_theta_min 3.31
_cell_volume 1217.48(5)
_computing_cell_refinement 'RAPID AUTO'
_computing_data_collection 'RAPID AUTO (Rigaku, ????)'
_computing_data_reduction 'RAPID AUTO'
_computing_molecular_graphics 'CrystalStructure 4.0'
_computing_publication_material 'CrystalStructure 4.0 (Rigaku, 2010)'
_computing_structure_refinement 'SHELXL97 (Sheldrick, 2008)'
_computing_structure_solution 'SHELXS97 (Sheldrick, 2008)'
_diffrn_ambient_temperature 173
_diffrn_detector_area_resol_mean 10.000
_diffrn_measured_fraction_theta_full 0.981
_diffrn_measured_fraction_theta_max 0.981
_diffrn_measurement_device_type 'Rigaku R-AXIS RAPID'
_diffrn_measurement_method \w
_diffrn_radiation_type 'Cu K\a'
_diffrn_radiation_wavelength 1.54187
_diffrn_reflns_av_R_equivalents 0.0991
_diffrn_reflns_limit_h_max 9
_diffrn_reflns_limit_h_min -9
_diffrn_reflns_limit_k_max 13
_diffrn_reflns_limit_k_min -13
_diffrn_reflns_limit_l_max 16
_diffrn_reflns_limit_l_min -16
_diffrn_reflns_number 14071
_diffrn_reflns_theta_full 68.24
_diffrn_reflns_theta_max 68.23
_diffrn_standards_number 0
_exptl_absorpt_coefficient_mu 13.776
_exptl_absorpt_correction_T_max 0.252
_exptl_absorpt_correction_T_min 0.180
_exptl_absorpt_correction_type multi-scan
_exptl_absorpt_process_details 'ABSCOR (Rigaku, 1995)'
_exptl_crystal_colour platelet
_exptl_crystal_density_diffrn 2.102
_exptl_crystal_density_method 'not measured'
_exptl_crystal_description red
_exptl_crystal_F_000 746.00
_exptl_crystal_recrystallization_method 'Re-crystallisation from solvent: '
_exptl_crystal_size_max 0.13
_exptl_crystal_size_mid 0.08
_exptl_crystal_size_min 0.02
_refine_diff_density_max 2.740
_refine_diff_density_min -3.030
_refine_ls_extinction_method none
_refine_ls_goodness_of_fit_ref 1.092
_refine_ls_hydrogen_treatment constr
_refine_ls_number_parameters 345
_refine_ls_number_reflns 4376
_refine_ls_number_restraints 0
_refine_ls_R_factor_gt 0.0623
_refine_ls_shift/su_max 0.001
_refine_ls_structure_factor_coef Fsqd
_refine_ls_weighting_details 'w = 1/[\s^2^(Fo^2^)+(0.0614P)^2^+6.5451P] where P=(Fo^2^+2Fc^2^)/3'
_refine_ls_weighting_scheme calc
_refine_ls_wR_factor_ref 0.1635
_reflns_number_gt 3221
_reflns_number_total 4376
_reflns_threshold_expression F^2^>2.0\s(F^2^)
_cod_data_source_file c4dt02279c2.cif
_cod_data_source_block Au-trpy-ampym3
_cod_depositor_comments 'Adding full bibliography for 7032263--7032265.cif.'
_cod_original_cell_volume 1217.47(5)
_cod_original_formula_sum 'C21 H17.50 Au Cl2 N7.50 O8'
_cod_database_code 7032265

loop_
_symmetry_equiv_pos_site_id
_symmetry_equiv_pos_as_xyz
1 +X,+Y,+Z
2 -X,-Y,-Z

loop_
_atom_site_label
_atom_site_type_symbol
_atom_site_fract_x
_atom_site_fract_y
_atom_site_fract_z
_atom_site_U_iso_or_equiv
_atom_site_adp_type
_atom_site_occupancy
_atom_site_symmetry_multiplicity
_atom_site_calc_flag
_atom_site_refinement_flags
Au1 Au 0.20744(6) 0.86385(4) 0.25340(3) 0.0355(2) Uani 1.0 2 d .
Cl1 Cl 0.5370(4) 1.1009(3) 0.2078(2) 0.0443(8) Uani 1.0 2 d .
Cl2 Cl 0.0297(5) 0.5402(3) 0.1924(3) 0.0485(8) Uani 1.0 2 d .
O1 O 0.4414(14) 1.2043(10) 0.2424(10) 0.090(4) Uani 1.0 2 d .
O2 O 0.6961(12) 1.1411(9) 0.1875(8) 0.063(3) Uani 1.0 2 d .
O3 O 0.4578(12) 1.0219(9) 0.1194(7) 0.066(3) Uani 1.0 2 d .
O4 O 0.5566(15) 1.0307(10) 0.2813(8) 0.082(4) Uani 1.0 2 d .
O5 O 0.1621(14) 0.4648(11) 0.1650(9) 0.086(4) Uani 1.0 2 d .
O6 O -0.1134(13) 0.4678(9) 0.1983(9) 0.072(3) Uani 1.0 2 d .
O7 O 0.0711(16) 0.6233(11) 0.2873(8) 0.095(4) Uani 1.0 2 d .
O8 O -0.0057(14) 0.6107(10) 0.1213(9) 0.082(4) Uani 1.0 2 d .
N1 N 0.0620(13) 0.8696(8) 0.1298(7) 0.036(3) Uani 1.0 2 d .
N2 N 0.3440(13) 0.7759(8) 0.1512(8) 0.042(3) Uani 1.0 2 d .
N3 N 0.3994(13) 0.8235(9) 0.3433(7) 0.041(3) Uani 1.0 2 d .
N4 N 0.0648(14) 0.9493(9) 0.3556(8) 0.049(3) Uani 1.0 2 d .
N5 N 0.0953(13) 1.1287(9) 0.3017(7) 0.040(3) Uani 1.0 2 d .
N6 N -0.0469(13) 1.1299(9) 0.4484(7) 0.041(3) Uani 1.0 2 d .
N7 N 0.3697(18) 0.5417(12) 0.5175(11) 0.077(4) Uiso 1.0 2 d .
N8 N 0.433(3) 0.4682(15) 0.3523(13) 0.101(5) Uiso 1.0 2 d .
C1 C -0.0906(16) 0.9153(11) 0.1272(9) 0.043(3) Uani 1.0 2 d .
C2 C -0.1820(16) 0.9046(9) 0.0360(8) 0.037(3) Uani 1.0 2 d .
C3 C -0.1160(16) 0.8498(11) -0.0512(8) 0.039(3) Uani 1.0 2 d .
C4 C 0.0414(16) 0.8018(11) -0.0494(9) 0.039(3) Uani 1.0 2 d .
C5 C 0.1275(15) 0.8107(10) 0.0403(8) 0.035(3) Uani 1.0 2 d .
C6 C 0.2894(16) 0.7600(10) 0.0535(8) 0.035(3) Uani 1.0 2 d .
C7 C 0.3870(14) 0.6993(11) -0.0203(8) 0.035(3) Uani 1.0 2 d .
C8 C 0.5389(16) 0.6571(12) 0.0091(10) 0.045(3) Uani 1.0 2 d .
C9 C 0.5891(16) 0.6712(11) 0.1084(9) 0.044(3) Uani 1.0 2 d .
C10 C 0.4876(14) 0.7326(11) 0.1810(8) 0.036(3) Uani 1.0 2 d .
C11 C 0.5197(15) 0.7554(10) 0.2880(9) 0.036(3) Uani 1.0 2 d .
C12 C 0.6510(17) 0.7263(13) 0.3417(9) 0.050(4) Uani 1.0 2 d .
C13 C 0.6614(17) 0.7513(12) 0.4467(10) 0.050(4) Uani 1.0 2 d .
C14 C 0.5415(16) 0.8180(13) 0.4977(10) 0.049(4) Uani 1.0 2 d .
C15 C 0.4092(17) 0.8535(12) 0.4438(9) 0.050(4) Uani 1.0 2 d .
C16 C 0.0385(16) 1.0741(11) 0.3695(9) 0.041(3) Uani 1.0 2 d .
C17 C 0.0717(18) 1.2479(11) 0.3164(8) 0.049(4) Uani 1.0 2 d .
C18 C -0.0192(16) 1.3146(13) 0.3911(9) 0.049(4) Uani 1.0 2 d .
C19 C -0.0723(17) 1.2481(12) 0.4563(9) 0.051(4) Uani 1.0 2 d .
C20 C 0.341(5) 0.516(4) 0.413(3) 0.075(10) Uiso 0.5000 2 d .
C21 C 0.459(5) 0.496(3) 0.455(3) 0.065(8) Uiso 0.5000 2 d .
C22 C 0.610(4) 0.429(3) 0.381(2) 0.058(8) Uiso 0.5000 2 d .
H1 H -0.1351 0.9543 0.1867 0.0513 Uiso 1.0 2 calc R
H2 H -0.2877 0.9349 0.0348 0.0440 Uiso 1.0 2 calc R
H3 H -0.1757 0.8442 -0.1122 0.0466 Uiso 1.0 2 calc R
H4 H 0.0178 0.9089 0.3924 0.0585 Uiso 1.0 2 calc R
H4A H 0.0868 0.7642 -0.1090 0.0474 Uiso 1.0 2 calc R
H7 H 0.3525 0.6868 -0.0878 0.0424 Uiso 1.0 2 calc R
H8 H 0.6073 0.6187 -0.0397 0.0535 Uiso 1.0 2 calc R
H9 H 0.6887 0.6404 0.1270 0.0531 Uiso 1.0 2 calc R
H12 H 0.7383 0.6879 0.3076 0.0602 Uiso 1.0 2 calc R
H13 H 0.7486 0.7230 0.4812 0.0599 Uiso 1.0 2 calc R
H14 H 0.5485 0.8393 0.5675 0.0587 Uiso 1.0 2 calc R
H15 H 0.3265 0.8986 0.4777 0.0594 Uiso 1.0 2 calc R
H17 H 0.1193 1.2894 0.2739 0.0586 Uiso 1.0 2 calc R
H18 H -0.0425 1.3967 0.3970 0.0587 Uiso 1.0 2 calc R
H19 H -0.1302 1.2893 0.5097 0.0606 Uiso 1.0 2 calc R

loop_
_atom_site_aniso_label
_atom_site_aniso_U_11
_atom_site_aniso_U_22
_atom_site_aniso_U_33
_atom_site_aniso_U_12
_atom_site_aniso_U_13
_atom_site_aniso_U_23
Au1 0.0401(4) 0.0359(4) 0.0331(3) 0.0107(3) 0.0062(3) 0.0121(2)
Cl1 0.046(2) 0.0464(18) 0.0435(15) 0.0062(15) 0.0094(14) 0.0149(13)
Cl2 0.050(3) 0.0433(18) 0.0545(18) 0.0075(16) 0.0055(15) 0.0150(14)
O1 0.061(8) 0.072(8) 0.123(10) 0.029(6) 0.017(7) -0.010(7)
O2 0.049(7) 0.067(7) 0.080(7) 0.003(5) 0.017(6) 0.026(6)
O3 0.063(7) 0.071(7) 0.055(6) 0.005(6) -0.011(5) 0.005(5)
O4 0.099(9) 0.091(8) 0.066(7) -0.029(7) 0.000(6) 0.045(6)
O5 0.071(9) 0.101(9) 0.091(8) 0.038(7) 0.005(7) 0.033(7)
O6 0.061(7) 0.059(7) 0.101(8) -0.013(6) 0.013(6) 0.024(6)
O7 0.106(10) 0.096(9) 0.067(7) -0.012(8) 0.015(7) -0.013(6)
O8 0.072(8) 0.072(8) 0.122(10) 0.008(6) 0.001(7) 0.062(7)
N1 0.041(7) 0.030(5) 0.038(5) 0.008(5) 0.006(5) 0.007(4)
N2 0.048(7) 0.027(5) 0.054(6) 0.008(5) -0.007(6) 0.018(5)
N3 0.047(7) 0.046(6) 0.033(5) -0.001(5) -0.012(5) 0.018(5)
N4 0.066(8) 0.028(6) 0.060(7) 0.013(6) -0.005(6) 0.026(5)
N5 0.046(7) 0.040(6) 0.034(5) 0.004(5) 0.010(5) 0.010(4)
N6 0.043(7) 0.050(7) 0.034(5) 0.024(5) 0.027(5) 0.012(5)
C1 0.039(8) 0.044(8) 0.049(7) 0.030(6) 0.020(6) 0.013(6)
C2 0.045(8) 0.019(6) 0.043(6) 0.005(5) -0.003(6) 0.002(5)
C3 0.043(8) 0.043(7) 0.033(6) 0.002(6) -0.004(6) 0.016(5)
C4 0.047(9) 0.038(7) 0.035(6) 0.001(6) 0.004(6) 0.009(5)
C5 0.041(8) 0.032(6) 0.042(6) 0.009(6) 0.004(6) 0.023(5)
C6 0.056(9) 0.029(6) 0.024(5) -0.015(6) -0.002(5) 0.013(5)
C7 0.029(7) 0.047(7) 0.031(6) 0.006(6) 0.011(5) 0.007(5)
C8 0.036(8) 0.050(8) 0.053(7) 0.006(6) 0.014(6) 0.018(6)
C9 0.042(8) 0.043(8) 0.050(7) 0.010(6) 0.002(6) 0.014(6)
C10 0.026(7) 0.056(8) 0.024(5) 0.014(6) 0.011(5) 0.006(5)
C11 0.027(7) 0.030(7) 0.046(7) 0.009(5) 0.024(6) -0.004(5)
C12 0.037(9) 0.072(10) 0.040(7) 0.028(7) 0.021(6) 0.004(6)
C13 0.036(8) 0.054(9) 0.064(9) -0.003(7) -0.001(7) 0.023(7)
C14 0.033(8) 0.071(10) 0.043(7) 0.008(7) -0.004(6) 0.015(7)
C15 0.054(10) 0.055(8) 0.041(7) 0.021(7) 0.013(7) 0.011(6)
C16 0.045(8) 0.035(7) 0.051(7) -0.001(6) -0.003(6) 0.026(6)
C17 0.088(11) 0.029(7) 0.031(6) -0.009(7) 0.006(7) 0.012(5)
C18 0.048(9) 0.059(9) 0.046(7) 0.025(7) 0.006(6) 0.021(6)
C19 0.062(10) 0.050(8) 0.042(7) 0.024(7) 0.025(7) 0.008(6)

loop_
_atom_type_symbol
_atom_type_description
_atom_type_scat_dispersion_real
_atom_type_scat_dispersion_imag
_atom_type_scat_source
C C 0.0181 0.0091
;
International Tables for Crystallography
(1992, Vol. C, Tables 4.2.6.8 and 6.1.1.4)
;
H H 0.0000 0.0000
;
International Tables for Crystallography
(1992, Vol. C, Table 6.1.1.4)
;
O O 0.0492 0.0322
;
International Tables for Crystallography
(1992, Vol. C, Tables 4.2.6.8 and 6.1.1.4)
;
N N 0.0311 0.0180
;
International Tables for Crystallography
(1992, Vol. C, Tables 4.2.6.8 and 6.1.1.4)
;
Au Au -4.4197 7.2980
;
International Tables for Crystallography
(1992, Vol. C, Tables 4.2.6.8 and 6.1.1.4)
;
Cl Cl 0.3639 0.7018
;
International Tables for Crystallography
(1992, Vol. C, Tables 4.2.6.8 and 6.1.1.4)
;

loop_
_geom_angle_atom_site_label_1
_geom_angle_atom_site_label_2
_geom_angle_atom_site_label_3
_geom_angle
_geom_angle_publ_flag
_geom_angle_site_symmetry_1
_geom_angle_site_symmetry_3
N1 Au1 N2 80.8(4) yes . .
N1 Au1 N3 161.1(4) yes . .
N1 Au1 N4 98.6(4) yes . .
N2 Au1 N3 80.4(4) yes . .
N2 Au1 N4 178.5(4) yes . .
N3 Au1 N4 100.3(4) yes . .
O1 Cl1 O2 109.1(7) yes . .
O1 Cl1 O3 110.5(7) yes . .
O1 Cl1 O4 110.9(8) yes . .
O2 Cl1 O3 110.2(6) yes . .
O2 Cl1 O4 108.9(7) yes . .
O3 Cl1 O4 107.1(6) yes . .
O5 Cl2 O6 110.3(7) yes . .
O5 Cl2 O7 109.5(7) yes . .
O5 Cl2 O8 110.5(8) yes . .
O6 Cl2 O7 109.7(7) yes . .
O6 Cl2 O8 108.9(7) yes . .
O7 Cl2 O8 107.9(7) yes . .
Au1 N1 C1 127.0(8) yes . .
Au1 N1 C5 113.5(8) yes . .
C1 N1 C5 119.3(10) yes . .
Au1 N2 C6 118.3(9) yes . .
Au1 N2 C10 118.2(8) yes . .
C6 N2 C10 123.4(10) yes . .
Au1 N3 C11 112.5(7) yes . .
Au1 N3 C15 125.1(9) yes . .
C11 N3 C15 122.4(11) yes . .
Au1 N4 C16 121.1(9) yes . .
C16 N5 C17 116.5(10) yes . .
C16 N6 C19 115.2(11) yes . .
C20 N7 C21 51(3) yes . .
C20 N7 C21 110(3) yes . 2_666
C20 N7 C22 177(3) yes . 2_666
C21 N7 C21 59(2) yes . 2_666
C21 N7 C22 132(3) yes . 2_666
C21 N7 C22 73.0(19) yes 2_666 2_666
C20 N8 C21 52(3) yes . .
C20 N8 C22 123(3) yes . .
C21 N8 C22 71(2) yes . .
N1 C1 C2 120.6(11) yes . .
C1 C2 C3 119.8(12) yes . .
C2 C3 C4 120.1(11) yes . .
C3 C4 C5 119.4(11) yes . .
N1 C5 C4 120.8(11) yes . .
N1 C5 C6 114.0(10) yes . .
C4 C5 C6 125.2(10) yes . .
N2 C6 C5 113.3(10) yes . .
N2 C6 C7 118.9(11) yes . .
C5 C6 C7 127.7(10) yes . .
C6 C7 C8 118.4(10) yes . .
C7 C8 C9 121.5(12) yes . .
C8 C9 C10 118.6(12) yes . .
N2 C10 C9 119.0(10) yes . .
N2 C10 C11 114.6(10) yes . .
C9 C10 C11 126.4(11) yes . .
N3 C11 C10 114.2(10) yes . .
N3 C11 C12 116.1(10) yes . .
C10 C11 C12 129.6(11) yes . .
C11 C12 C13 122.7(12) yes . .
C12 C13 C14 119.0(13) yes . .
C13 C14 C15 118.9(12) yes . .
N3 C15 C14 120.6(12) yes . .
N4 C16 N5 116.9(11) yes . .
N4 C16 N6 117.9(12) yes . .
N5 C16 N6 125.2(11) yes . .
N5 C17 C18 124.1(13) yes . .
C17 C18 C19 113.9(13) yes . .
N6 C19 C18 124.9(12) yes . .
N7 C20 N8 127(4) yes . .
N7 C20 C21 55(3) yes . .
N8 C20 C21 72(3) yes . .
N7 C21 N7 121(3) yes . 2_666
N7 C21 N8 129(3) yes . .
N7 C21 C20 74(3) yes . .
N7 C21 C21 73(3) yes . 2_666
N7 C21 C22 170(3) yes . .
N7 C21 N8 109(3) yes 2_666 .
N7 C21 C20 165(4) yes 2_666 .
N7 C21 C21 48.7(19) yes 2_666 2_666
N7 C21 C22 49.2(15) yes 2_666 .
N8 C21 C20 56(3) yes . .
N8 C21 C21 158(4) yes . 2_666
N8 C21 C22 60.0(17) yes . .
C20 C21 C21 146(4) yes . 2_666
C20 C21 C22 116(3) yes . .
C21 C21 C22 98(3) yes 2_666 .
N7 C22 N8 107(2) yes 2_666 .
N7 C22 C21 57.8(17) yes 2_666 .
N8 C22 C21 49.3(16) yes . .
Au1 N4 H4 119.453 no . .
C16 N4 H4 119.454 no . .
N1 C1 H1 119.707 no . .
C2 C1 H1 119.697 no . .
C1 C2 H2 120.093 no . .
C3 C2 H2 120.098 no . .
C2 C3 H3 119.944 no . .
C4 C3 H3 119.951 no . .
C3 C4 H4A 120.322 no . .
C5 C4 H4A 120.321 no . .
C6 C7 H7 120.789 no . .
C8 C7 H7 120.778 no . .
C7 C8 H8 119.264 no . .
C9 C8 H8 119.267 no . .
C8 C9 H9 120.684 no . .
C10 C9 H9 120.672 no . .
C11 C12 H12 118.641 no . .
C13 C12 H12 118.646 no . .
C12 C13 H13 120.506 no . .
C14 C13 H13 120.512 no . .
C13 C14 H14 120.559 no . .
C15 C14 H14 120.571 no . .
N3 C15 H15 119.683 no . .
C14 C15 H15 119.682 no . .
N5 C17 H17 117.959 no . .
C18 C17 H17 117.965 no . .
C17 C18 H18 123.034 no . .
C19 C18 H18 123.036 no . .
N6 C19 H19 117.553 no . .
C18 C19 H19 117.550 no . .

loop_
_geom_bond_atom_site_label_1
_geom_bond_atom_site_label_2
_geom_bond_distance
_geom_bond_publ_flag
_geom_bond_site_symmetry_2
Au1 N1 2.023(10) yes .
Au1 N2 1.940(10) yes .
Au1 N3 2.053(11) yes .
Au1 N4 1.961(11) yes .
Cl1 O1 1.411(12) yes .
Cl1 O2 1.429(11) yes .
Cl1 O3 1.430(9) yes .
Cl1 O4 1.428(13) yes .
Cl2 O5 1.395(12) yes .
Cl2 O6 1.426(11) yes .
Cl2 O7 1.428(11) yes .
Cl2 O8 1.418(14) yes .
N1 C1 1.353(16) yes .
N1 C5 1.396(14) yes .
N2 C6 1.358(14) yes .
N2 C10 1.349(16) yes .
N3 C11 1.401(15) yes .
N3 C15 1.341(15) yes .
N4 C16 1.390(15) yes .
N5 C16 1.335(17) yes .
N5 C17 1.324(16) yes .
N6 C16 1.358(15) yes .
N6 C19 1.326(17) yes .
N7 C20 1.41(4) yes .
N7 C21 1.19(4) yes .
N7 C21 1.51(4) yes 2_666
N7 C22 1.35(4) yes 2_666
N8 C20 1.19(4) yes .
N8 C21 1.37(4) yes .
N8 C22 1.57(4) yes .
C1 C2 1.396(17) yes .
C2 C3 1.360(16) yes .
C3 C4 1.398(18) yes .
C4 C5 1.361(16) yes .
C5 C6 1.461(18) yes .
C6 C7 1.385(15) yes .
C7 C8 1.400(17) yes .
C8 C9 1.372(18) yes .
C9 C10 1.397(17) yes .
C10 C11 1.440(15) yes .
C11 C12 1.349(18) yes .
C12 C13 1.403(18) yes .
C13 C14 1.365(19) yes .
C14 C15 1.386(19) yes .
C17 C18 1.383(18) yes .
C18 C19 1.38(2) yes .
C20 C21 1.14(5) yes .
C21 C21 1.36(5) yes 2_666
C21 C22 1.71(5) yes .
N4 H4 0.860 no .
C1 H1 0.930 no .
C2 H2 0.930 no .
C3 H3 0.930 no .
C4 H4A 0.930 no .
C7 H7 0.930 no .
C8 H8 0.930 no .
C9 H9 0.930 no .
C12 H12 0.930 no .
C13 H13 0.930 no .
C14 H14 0.930 no .
C15 H15 0.930 no .
C17 H17 0.930 no .
C18 H18 0.930 no .
C19 H19 0.930 no .

loop_
_geom_contact_atom_site_label_1
_geom_contact_atom_site_label_2
_geom_contact_distance
_geom_contact_publ_flag
_geom_contact_site_symmetry_2
Au1 N5 3.056(10) no .
N1 N5 3.275(12) no .
N1 C3 2.760(15) no .
N1 C16 3.558(14) no .
N2 C8 2.709(16) no .
N3 C13 2.728(18) no .
N4 C1 3.245(16) no .
N4 C15 3.281(18) no .
N4 C17 3.522(16) no .
N4 C19 3.537(16) no .
N5 C1 3.232(14) no .
N5 C19 2.693(16) no .
N6 C17 2.708(17) no .
N8 C20 3.58(4) no 2_666
C1 C4 2.755(17) no .
C1 C16 3.470(16) no .
C2 C5 2.747(18) no .
C4 C7 3.093(17) no .
C6 C9 2.776(18) no .
C7 C10 2.773(15) no .
C9 C12 3.129(17) no .
C11 C14 2.797(17) no .
C12 C15 2.715(19) no .
C16 C18 2.697(19) no .
C20 C20 3.50(6) no 2_666
Au1 O3 3.556(11) no .
Au1 O4 3.325(12) no .
Au1 O7 3.053(13) no .
Au1 O8 3.367(10) no .
O1 N5 3.141(16) no .
O1 N8 2.990(19) no 1_565
O1 C3 3.546(16) no 2_575
O1 C17 3.244(19) no .
O1 C22 3.02(3) no 1_565
O2 N5 3.534(14) no 1_655
O2 C1 3.074(16) no 1_655
O2 C2 3.176(14) no 1_655
O2 C4 3.107(17) no 2_675
O2 C7 3.285(17) no 2_675
O2 C17 3.474(16) no 1_655
O3 Au1 3.556(11) no .
O3 O3 3.325(14) no 2_675
O3 N2 3.038(15) no .
O3 C2 3.387(16) no 1_655
O3 C2 3.252(16) no 2_575
O3 C3 3.336(16) no 2_575
O3 C5 3.492(15) no .
O3 C6 3.125(14) no .
O3 C10 3.557(17) no .
O4 Au1 3.325(12) no .
O4 N2 3.370(14) no .
O4 N3 2.962(16) no .
O4 C10 3.323(16) no .
O4 C11 3.124(17) no .
O4 C14 3.265(16) no 2_676
O4 C15 3.580(19) no .
O5 N8 3.27(2) no .
O5 C3 3.507(16) no 2_565
O5 C4 3.382(16) no 2_565
O5 C8 3.581(17) no 2_665
O5 C20 3.53(4) no .
O6 C4 3.308(14) no 2_565
O6 C7 3.380(14) no 2_565
O6 C17 3.571(18) no 1_545
O6 C18 3.547(19) no 1_545
O6 C22 3.58(4) no 1_455
O7 Au1 3.053(13) no .
O7 N3 3.387(16) no .
O7 N4 3.556(15) no .
O7 C19 3.478(16) no 2_576
O7 C20 3.14(4) no .
O8 Au1 3.367(10) no .
O8 N1 2.922(15) no .
O8 N2 3.317(15) no .
O8 C1 3.483(17) no .
O8 C4 3.578(19) no .
O8 C5 2.958(18) no .
O8 C6 3.218(17) no .
O8 C9 3.377(17) no 1_455
N1 O8 2.922(15) no .
N1 C3 3.599(16) no 2_575
N2 O3 3.038(15) no .
N2 O4 3.370(14) no .
N2 O8 3.317(15) no .
N3 O4 2.962(16) no .
N3 O7 3.387(16) no .
N4 O7 3.556(15) no .
N4 N6 3.050(15) no 2_576
N5 O1 3.141(16) no .
N5 O2 3.534(14) no 1_455
N5 C3 3.530(16) no 2_575
N6 N4 3.050(15) no 2_576
N6 C13 3.469(16) no 2_676
N6 C15 3.372(17) no 2_576
N7 C13 3.45(2) no 2_666
N7 C14 3.46(2) no .
N7 C18 3.457(19) no 2_576
N7 C19 3.38(2) no 2_576
N8 O1 2.990(19) no 1_545
N8 O5 3.27(2) no .
N8 C12 3.41(3) no .
N8 C13 3.57(2) no .
C1 O2 3.074(16) no 1_455
C1 O8 3.483(17) no .
C1 C3 3.504(19) no 2_575
C2 O2 3.176(14) no 1_455
C2 O3 3.387(16) no 1_455
C2 O3 3.252(16) no 2_575
C2 C3 3.599(17) no 2_575
C2 C4 3.430(16) no 2_575
C2 C8 3.493(17) no 1_455
C2 C9 3.559(18) no 1_455
C3 O1 3.546(16) no 2_575
C3 O3 3.336(16) no 2_575
C3 O5 3.507(16) no 2_565
C3 N1 3.599(16) no 2_575
C3 N5 3.530(16) no 2_575
C3 C1 3.504(19) no 2_575
C3 C2 3.599(17) no 2_575
C3 C17 3.596(16) no 2_575
C4 O2 3.107(17) no 2_675
C4 O5 3.382(16) no 2_565
C4 O6 3.308(14) no 2_565
C4 O8 3.578(19) no .
C4 C2 3.430(16) no 2_575
C5 O3 3.492(15) no .
C5 O8 2.958(18) no .
C6 O3 3.125(14) no .
C6 O8 3.218(17) no .
C7 O2 3.285(17) no 2_675
C7 O6 3.380(14) no 2_565
C8 O5 3.581(17) no 2_665
C8 C2 3.493(17) no 1_655
C8 C8 3.519(18) no 2_665
C9 O8 3.377(17) no 1_655
C9 C2 3.559(18) no 1_655
C10 O3 3.557(17) no .
C10 O4 3.323(16) no .
C11 O4 3.124(17) no .
C12 N8 3.41(3) no .
C12 C22 3.53(4) no .
C13 N6 3.469(16) no 2_676
C13 N7 3.45(2) no 2_666
C13 N8 3.57(2) no .
C13 C16 3.586(17) no 2_676
C13 C19 3.516(19) no 2_676
C13 C21 3.32(4) no .
C13 C21 3.52(4) no 2_666
C13 C22 3.53(3) no .
C14 O4 3.265(16) no 2_676
C14 N7 3.46(2) no .
C14 C15 3.591(19) no 2_676
C14 C21 3.57(4) no .
C15 O4 3.580(19) no .
C15 N6 3.372(17) no 2_576
C15 C14 3.591(19) no 2_676
C15 C15 3.535(18) no 2_676
C15 C19 3.44(2) no 2_576
C16 C13 3.586(17) no 2_676
C17 O1 3.244(19) no .
C17 O2 3.474(16) no 1_455
C17 O6 3.571(18) no 1_565
C17 C3 3.596(16) no 2_575
C18 O6 3.547(19) no 1_565
C18 N7 3.457(19) no 2_576
C18 C22 3.30(4) no 1_465
C19 O7 3.478(16) no 2_576
C19 N7 3.38(2) no 2_576
C19 C13 3.516(19) no 2_676
C19 C15 3.44(2) no 2_576
C19 C22 3.56(4) no 1_465
C20 O5 3.53(4) no .
C20 O7 3.14(4) no .
C21 C13 3.32(4) no .
C21 C13 3.52(4) no 2_666
C21 C14 3.57(4) no .
C22 O1 3.02(3) no 1_545
C22 O6 3.58(4) no 1_655
C22 C12 3.53(4) no .
C22 C13 3.53(3) no .
C22 C18 3.30(4) no 1_645
C22 C19 3.56(4) no 1_645
Au1 H1 3.1370 no .
Au1 H15 3.1063 no .
N1 H2 3.2220 no .
N1 H4 3.5789 no .
N1 H4A 3.2378 no .
N2 H7 3.2079 no .
N2 H9 3.2090 no .
N3 H4 3.3263 no .
N3 H12 3.1790 no .
N3 H14 3.2063 no .
N4 H1 2.7623 no .
N4 H15 2.7774 no .
N5 H1 2.8034 no .
N5 H4 3.0957 no .
N5 H18 3.2304 no .
N6 H4 2.4919 no .
N6 H18 3.2397 no .
C1 H3 3.2260 no .
C2 H4A 3.2273 no .
C3 H1 3.2194 no .
C4 H2 3.2312 no .
C4 H7 2.8813 no .
C5 H1 3.2149 no .
C5 H3 3.2193 no .
C5 H7 2.7783 no .
C6 H4A 2.7012 no .
C6 H8 3.2306 no .
C7 H4A 2.8426 no .
C7 H9 3.2584 no .
C9 H7 3.2549 no .
C9 H12 2.8900 no .
C10 H8 3.2219 no .
C10 H12 2.7282 no .
C11 H9 2.7489 no .
C11 H13 3.2433 no .
C11 H15 3.2361 no .
C12 H9 2.9205 no .
C12 H14 3.2324 no .
C13 H15 3.2080 no .
C14 H12 3.2142 no .
C15 H4 3.3170 no .
C15 H13 3.2153 no .
C16 H1 2.8261 no .
C16 H15 3.5638 no .
C16 H17 3.0982 no .
C16 H19 3.1085 no .
C17 H19 3.1614 no .
C19 H17 3.1625 no .
H1 H2 2.3230 no .
H1 H4 3.1766 no .
H2 H3 2.2904 no .
H3 H4A 2.3314 no .
H4 H15 2.7175 no .
H4A H7 2.3685 no .
H7 H8 2.3309 no .
H8 H9 2.3011 no .
H9 H12 2.4220 no .
H12 H13 2.3224 no .
H13 H14 2.3108 no .
H14 H15 2.3191 no .
H17 H18 2.3277 no .
H18 H19 2.3204 no .
Cl1 H1 3.1500 no 1_655
Cl1 H2 3.0955 no 1_655
Cl1 H3 3.2704 no 2_575
Cl1 H7 3.3521 no 2_675
Cl1 H14 3.1322 no 2_676
Cl2 H4A 3.4295 no 2_565
Cl2 H9 3.1676 no 1_455
Cl2 H12 3.2002 no 1_455
Cl2 H17 3.3467 no 1_545
O1 H3 2.6776 no 2_575
O1 H7 3.2374 no 2_675
O1 H14 2.7744 no 2_676
O1 H17 2.8274 no .
O2 H1 2.5246 no 1_655
O2 H2 2.7404 no 1_655
O2 H4A 2.4815 no 2_675
O2 H7 2.6468 no 2_675
O3 H1 3.5237 no 1_655
O3 H2 2.5354 no 1_655
O3 H2 2.6073 no 2_575
O3 H3 2.7730 no 2_575
O4 H1 2.9457 no 1_655
O4 H14 2.4525 no 2_676
O4 H15 3.2946 no 2_676
O5 H3 3.3756 no 2_565
O5 H4A 3.1584 no 2_565
O5 H8 2.6596 no 2_665
O5 H17 2.7779 no 1_545
O6 H4A 2.6189 no 2_565
O6 H7 2.7100 no 2_565
O6 H9 2.8500 no 1_455
O6 H12 2.8946 no 1_455
O6 H17 3.0904 no 1_545
O6 H18 3.0531 no 1_545
O7 H4 3.2343 no .
O7 H12 2.8273 no 1_455
O7 H18 3.3994 no 1_545
O7 H19 2.7391 no 2_576
O8 H9 2.5164 no 1_455
O8 H12 3.3700 no 1_455
N1 H3 3.3983 no 2_575
N3 H19 3.4951 no 2_576
N4 H4 3.5665 no 2_576
N5 H3 2.8163 no 2_575
N5 H4A 3.4311 no 2_575
N5 H13 3.2202 no 2_676
N5 H14 3.2770 no 2_676
N6 H4 2.3337 no 2_576
N6 H13 2.8886 no 2_676
N6 H15 2.5963 no 2_576
N7 H13 3.1133 no 2_666
N7 H14 3.5151 no .
N7 H18 3.0034 no 2_576
N7 H19 2.8105 no 2_576
N8 H17 3.1810 no 1_545
C1 H3 3.4862 no 2_575
C1 H9 3.5437 no 1_455
C2 H8 3.5085 no 1_455
C3 H8 3.4462 no 1_455
C3 H17 3.0871 no 2_575
C4 H2 3.5013 no 2_575
C4 H17 3.1970 no 2_575
C5 H2 3.5209 no 2_575
C8 H2 3.3318 no 1_655
C8 H8 3.4274 no 2_665
C9 H2 3.5032 no 1_655
C9 H8 3.4909 no 2_665
C12 H4 3.5249 no 1_655
C13 H4 3.5827 no 1_655
C14 H15 3.2733 no 2_676
C14 H19 3.5231 no 2_576
C15 H14 3.5026 no 2_676
C15 H15 3.4046 no 2_676
C15 H19 2.9485 no 2_576
C16 H4 3.3018 no 2_576
C16 H13 3.0947 no 2_676
C16 H14 3.4766 no 2_676
C17 H3 2.9389 no 2_575
C17 H4A 3.0292 no 2_575
C17 H13 3.0052 no 2_676
C18 H13 2.8281 no 2_676
C19 H4 3.0521 no 2_576
C19 H13 2.7054 no 2_676
C19 H15 2.9432 no 2_576
C20 H13 3.4411 no 2_666
C20 H17 3.2334 no 1_545
C20 H18 3.3487 no 1_545
C20 H19 2.8455 no 2_576
C21 H13 3.3831 no .
C21 H13 3.2778 no 2_666
C22 H12 3.4698 no .
C22 H13 3.4017 no .
C22 H14 3.4970 no 2_666
C22 H18 2.8568 no 1_645
C22 H19 3.3172 no 1_645
H1 Cl1 3.1500 no 1_455
H1 O2 2.5246 no 1_455
H1 O3 3.5237 no 1_455
H1 O4 2.9457 no 1_455
H1 H4A 3.5968 no 2_575
H2 Cl1 3.0955 no 1_455
H2 O2 2.7404 no 1_455
H2 O3 2.5354 no 1_455
H2 O3 2.6073 no 2_575
H2 C4 3.5013 no 2_575
H2 C5 3.5209 no 2_575
H2 C8 3.3318 no 1_455
H2 C9 3.5032 no 1_455
H2 H8 3.5248 no 1_455
H3 Cl1 3.2704 no 2_575
H3 O1 2.6776 no 2_575
H3 O3 2.7730 no 2_575
H3 O5 3.3756 no 2_565
H3 N1 3.3983 no 2_575
H3 N5 2.8163 no 2_575
H3 C1 3.4862 no 2_575
H3 C17 2.9389 no 2_575
H3 H8 3.4385 no 1_455
H3 H17 2.4434 no 2_575
H4 O7 3.2343 no .
H4 N4 3.5665 no 2_576
H4 N6 2.3337 no 2_576
H4 C12 3.5249 no 1_455
H4 C13 3.5827 no 1_455
H4 C16 3.3018 no 2_576
H4 C19 3.0521 no 2_576
H4 H4 3.2053 no 2_576
H4 H12 3.2801 no 1_455
H4 H13 3.4734 no 1_455
H4 H19 2.9930 no 2_576
H4A Cl2 3.4295 no 2_565
H4A O2 2.4815 no 2_675
H4A O5 3.1584 no 2_565
H4A O6 2.6189 no 2_565
H4A N5 3.4311 no 2_575
H4A C17 3.0292 no 2_575
H4A H1 3.5968 no 2_575
H4A H17 2.6731 no 2_575
H7 Cl1 3.3521 no 2_675
H7 O1 3.2374 no 2_675
H7 O2 2.6468 no 2_675
H7 O6 2.7100 no 2_565
H7 H9 3.5900 no 2_665
H8 O5 2.6596 no 2_665
H8 C2 3.5085 no 1_655
H8 C3 3.4462 no 1_655
H8 C8 3.4274 no 2_665
H8 C9 3.4909 no 2_665
H8 H2 3.5248 no 1_655
H8 H3 3.4385 no 1_655
H8 H8 3.5828 no 2_665
H9 Cl2 3.1676 no 1_655
H9 O6 2.8500 no 1_655
H9 O8 2.5164 no 1_655
H9 C1 3.5437 no 1_655
H9 H7 3.5900 no 2_665
H12 Cl2 3.2002 no 1_655
H12 O6 2.8946 no 1_655
H12 O7 2.8273 no 1_655
H12 O8 3.3700 no 1_655
H12 C22 3.4698 no .
H12 H4 3.2801 no 1_655
H13 N5 3.2202 no 2_676
H13 N6 2.8886 no 2_676
H13 N7 3.1133 no 2_666
H13 C16 3.0947 no 2_676
H13 C17 3.0052 no 2_676
H13 C18 2.8281 no 2_676
H13 C19 2.7054 no 2_676
H13 C20 3.4411 no 2_666
H13 C21 3.3831 no .
H13 C21 3.2778 no 2_666
H13 C22 3.4017 no .
H13 H4 3.4734 no 1_655
H13 H17 3.5097 no 2_676
H13 H18 3.3171 no 2_676
H13 H19 3.1042 no 2_676
H14 Cl1 3.1322 no 2_676
H14 O1 2.7744 no 2_676
H14 O4 2.4525 no 2_676
H14 N5 3.2770 no 2_676
H14 N7 3.5151 no .
H14 C15 3.5026 no 2_676
H14 C16 3.4766 no 2_676
H14 C22 3.4970 no 2_666
H14 H15 3.3085 no 2_676
H15 O4 3.2946 no 2_676
H15 N6 2.5963 no 2_576
H15 C14 3.2733 no 2_676
H15 C15 3.4046 no 2_676
H15 C19 2.9432 no 2_576
H15 H14 3.3085 no 2_676
H15 H15 3.5238 no 2_676
H15 H19 2.6706 no 2_576
H17 Cl2 3.3467 no 1_565
H17 O1 2.8274 no .
H17 O5 2.7779 no 1_565
H17 O6 3.0904 no 1_565
H17 N8 3.1810 no 1_565
H17 C3 3.0871 no 2_575
H17 C4 3.1970 no 2_575
H17 C20 3.2334 no 1_565
H17 H3 2.4434 no 2_575
H17 H4A 2.6731 no 2_575
H17 H13 3.5097 no 2_676
H18 O6 3.0531 no 1_565
H18 O7 3.3994 no 1_565
H18 N7 3.0034 no 2_576
H18 C20 3.3487 no 1_565
H18 C22 2.8568 no 1_465
H18 H13 3.3171 no 2_676
H18 H18 3.2314 no 2_586
H19 O7 2.7391 no 2_576
H19 N3 3.4951 no 2_576
H19 N7 2.8105 no 2_576
H19 C14 3.5231 no 2_576
H19 C15 2.9485 no 2_576
H19 C20 2.8455 no 2_576
H19 C22 3.3172 no 1_465
H19 H4 2.9930 no 2_576
H19 H13 3.1042 no 2_676
H19 H15 2.6706 no 2_576

loop_
_geom_hbond_atom_site_label_D
_geom_hbond_atom_site_label_H
_geom_hbond_atom_site_label_A
_geom_hbond_site_symmetry_A
_geom_hbond_distance_DA
_geom_hbond_distance_DH
_geom_hbond_distance_HA
_geom_hbond_angle_DHA
_geom_hbond_publ_flag
N4 H4 N6 2_576 3.050(15) 0.860 2.334 140.9 no

loop_
_geom_torsion_atom_site_label_1
_geom_torsion_atom_site_label_2
_geom_torsion_atom_site_label_3
_geom_torsion_atom_site_label_4
_geom_torsion
_geom_torsion_publ_flag
_geom_torsion_site_symmetry_1
_geom_torsion_site_symmetry_3
_geom_torsion_site_symmetry_4
N1 Au1 N2 C6 0.7(7) no . . .
N1 Au1 N2 C10 -178.7(8) no . . .
N2 Au1 N1 C1 175.6(8) no . . .
N2 Au1 N1 C5 0.6(6) no . . .
N1 Au1 N4 C16 -69.8(8) no . . .
N4 Au1 N1 C1 -3.0(8) no . . .
N4 Au1 N1 C5 -178.0(6) no . . .
N2 Au1 N3 C11 -1.3(6) no . . .
N2 Au1 N3 C15 -178.9(9) no . . .
N3 Au1 N2 C6 179.2(8) no . . .
N3 Au1 N2 C10 -0.1(7) no . . .
N3 Au1 N4 C16 112.1(8) no . . .
N4 Au1 N3 C11 177.3(6) no . . .
N4 Au1 N3 C15 -0.3(9) no . . .
Au1 N1 C1 C2 -175.1(7) no . . .
Au1 N1 C5 C4 177.1(7) no . . .
Au1 N1 C5 C6 -1.6(12) no . . .
C1 N1 C5 C4 1.7(16) no . . .
C1 N1 C5 C6 -177.1(10) no . . .
C5 N1 C1 C2 -0.3(17) no . . .
Au1 N2 C6 C5 -1.8(12) no . . .
Au1 N2 C6 C7 178.9(7) no . . .
Au1 N2 C10 C9 -178.7(7) no . . .
Au1 N2 C10 C11 1.5(13) no . . .
C6 N2 C10 C9 1.9(17) no . . .
C6 N2 C10 C11 -177.8(10) no . . .
C10 N2 C6 C5 177.6(10) no . . .
C10 N2 C6 C7 -1.8(17) no . . .
Au1 N3 C11 C10 2.4(12) no . . .
Au1 N3 C11 C12 179.3(7) no . . .
Au1 N3 C15 C14 177.6(8) no . . .
C11 N3 C15 C14 0.2(18) no . . .
C15 N3 C11 C10 -179.9(10) no . . .
C15 N3 C11 C12 -2.9(17) no . . .
Au1 N4 C16 N5 9.0(14) no . . .
Au1 N4 C16 N6 -173.0(7) no . . .
C16 N5 C17 C18 -5.9(17) no . . .
C17 N5 C16 N4 -179.0(10) no . . .
C17 N5 C16 N6 3.1(17) no . . .
C16 N6 C19 C18 0.1(17) no . . .
C19 N6 C16 N4 -178.2(10) no . . .
C19 N6 C16 N5 -0.3(17) no . . .
C20 N7 C21 N7 178(5) no . . 2_666
C20 N7 C21 N8 -1(3) no . . .
C20 N7 C21 C20 -0.0(19) no . . .
C20 N7 C21 C21 178(3) no . . 2_666
C21 N7 C20 N8 1(3) no . . .
C21 N7 C20 C21 -0(2) no . . .
C20 N7 C21 N7 -1(4) no . 2_666 2_666
C20 N7 C21 N8 179(3) no . 2_666 2_666
C20 N7 C21 C21 -1(2) no . 2_666 .
C20 N7 C21 C22 179(2) no . 2_666 2_666
C21 N7 C20 N8 3(5) no 2_666 . .
C21 N7 C20 C21 2(3) no 2_666 . .
C21 N7 C21 N7 0(3) no . 2_666 2_666
C21 N7 C21 N8 -180(4) no . 2_666 2_666
C21 N7 C21 C21 -0.0(19) no . 2_666 .
C21 N7 C21 C22 -180(3) no . 2_666 2_666
C21 N7 C21 N7 -0(3) no 2_666 . 2_666
C21 N7 C21 N8 -179(5) no 2_666 . .
C21 N7 C21 C20 -178(3) no 2_666 . .
C21 N7 C21 C21 0.0(15) no 2_666 . 2_666
C21 N7 C22 N8 -0(4) no . 2_666 2_666
C21 N7 C22 C21 0(3) no . 2_666 2_666
C22 N7 C21 N7 -0(5) no 2_666 . 2_666
C22 N7 C21 N8 -179(3) no 2_666 . .
C22 N7 C21 C20 -178(3) no 2_666 . .
C22 N7 C21 C21 -0(4) no 2_666 . 2_666
C21 N7 C22 N8 -0.4(19) no 2_666 2_666 2_666
C21 N7 C22 C21 0.0(14) no 2_666 2_666 2_666
C22 N7 C21 N7 180(4) no 2_666 2_666 2_666
C22 N7 C21 N8 0(3) no 2_666 2_666 2_666
C22 N7 C21 C21 180(2) no 2_666 2_666 .
C22 N7 C21 C22 0.0(14) no 2_666 2_666 2_666
C20 N8 C21 N7 1(4) no . . .
C20 N8 C21 N7 -178(4) no . . 2_666
C20 N8 C21 C20 0(3) no . . .
C20 N8 C21 C21 -177(9) no . . 2_666
C20 N8 C21 C22 -179(3) no . . .
C21 N8 C20 N7 -1(3) no . . .
C21 N8 C20 C21 -0.0(18) no . . .
C20 N8 C22 N7 1(4) no . . 2_666
C20 N8 C22 C21 1(3) no . . .
C22 N8 C20 N7 -3(5) no . . .
C22 N8 C20 C21 -2(3) no . . .
C21 N8 C22 N7 -0(2) no . . 2_666
C21 N8 C22 C21 0.0(15) no . . .
C22 N8 C21 N7 180(4) no . . .
C22 N8 C21 N7 0.4(19) no . . 2_666
C22 N8 C21 C20 179(3) no . . .
C22 N8 C21 C21 1(8) no . . 2_666
C22 N8 C21 C22 -0.0(12) no . . .
N1 C1 C2 C3 -1.3(17) no . . .
C1 C2 C3 C4 1.5(17) no . . .
C2 C3 C4 C5 -0.1(18) no . . .
C3 C4 C5 N1 -1.5(18) no . . .
C3 C4 C5 C6 177.1(10) no . . .
N1 C5 C6 N2 2.2(14) no . . .
N1 C5 C6 C7 -178.5(10) no . . .
C4 C5 C6 N2 -176.5(11) no . . .
C4 C5 C6 C7 2.8(19) no . . .
N2 C6 C7 C8 -0.3(16) no . . .
C5 C6 C7 C8 -179.6(10) no . . .
C6 C7 C8 C9 2.2(18) no . . .
C7 C8 C9 C10 -2.1(18) no . . .
C8 C9 C10 N2 0.0(18) no . . .
C8 C9 C10 C11 179.8(11) no . . .
N2 C10 C11 N3 -2.6(15) no . . .
N2 C10 C11 C12 -179.0(10) no . . .
C9 C10 C11 N3 177.7(11) no . . .
C9 C10 C11 C12 1(2) no . . .
N3 C11 C12 C13 6.0(18) no . . .
C10 C11 C12 C13 -177.7(11) no . . .
C11 C12 C13 C14 -6(2) no . . .
C12 C13 C14 C15 3(2) no . . .
C13 C14 C15 N3 -0(2) no . . .
N5 C17 C18 C19 5.7(18) no . . .
C17 C18 C19 N6 -2.6(18) no . . .
N7 C20 C21 N7 -0.0(7) no . . .
N7 C20 C21 N8 179(3) no . . .
N7 C20 C21 C21 -3(6) no . . 2_666
N7 C20 C21 C22 -180(4) no . . .
N8 C20 C21 N7 -179(3) no . . .
N8 C20 C21 N8 0.0(9) no . . .
N8 C20 C21 C21 178(6) no . . 2_666
N8 C20 C21 C22 1(3) no . . .
N7 C21 C21 N7 -180(2049939) no . 2_666 2_666
N7 C21 C21 N7 -0.0(8) no . 2_666 .
N7 C21 C21 N8 1(9) no . 2_666 2_666
N7 C21 C21 C20 177(6) no . 2_666 2_666
N7 C21 C21 C22 0.0(19) no . 2_666 2_666
N7 C21 C21 N7 0.0(8) no 2_666 2_666 2_666
N7 C21 C21 N7 180(2154827) no 2_666 2_666 .
N7 C21 C21 N8 -179(9) no 2_666 2_666 2_666
N7 C21 C21 C20 -3(5) no 2_666 2_666 2_666
N7 C21 C21 C22 -180(3) no 2_666 2_666 2_666
N7 C21 C22 N7 0.0(7) no 2_666 . 2_666
N7 C21 C22 N8 -180(3) no 2_666 . .
N8 C21 C21 N7 -1(9) no . 2_666 2_666
N8 C21 C21 N7 179(10) no . 2_666 .
N8 C21 C21 N8 180(2063765) no . 2_666 2_666
N8 C21 C21 C20 -4(13) no . 2_666 2_666
N8 C21 C21 C22 179(8) no . 2_666 2_666
N8 C21 C22 N7 180(3) no . . 2_666
N8 C21 C22 N8 -0.0(9) no . . .
C20 C21 C21 N7 -177(7) no . 2_666 2_666
C20 C21 C21 N7 3(6) no . 2_666 .
C20 C21 C21 N8 4(14) no . 2_666 2_666
C20 C21 C21 C20 -180(2231710) no . 2_666 2_666
C20 C21 C21 C22 3(8) no . 2_666 2_666
C20 C21 C22 N7 178(4) no . . 2_666
C20 C21 C22 N8 -1(3) no . . .
C21 C21 C22 N7 0(2) no 2_666 . 2_666
C21 C21 C22 N8 -179(3) no 2_666 . .
C22 C21 C21 N7 -0(2) no . 2_666 2_666
C22 C21 C21 N7 180(3) no . 2_666 .
C22 C21 C21 N8 -179(8) no . 2_666 2_666
C22 C21 C21 C20 -3(7) no . 2_666 2_666
C22 C21 C21 C22 180(2150056) no . 2_666 2_666
